data_7223506
loop_
_publ_author_name
'Griffiths, Kieran'
'Dokorou, Vassiliki N.'
'Spencer, John'
'Abdul-Sada, Alaa'
'Vargas, Alfredo'
'Kostakis, George E.'

_publ_section_title
;
 Isoskeletal Schiff base polynuclear coordination clusters: synthetic and
 theoretical aspects
;
_journal_issue 5
_journal_name_full CrystEngComm
_journal_page_first 704
_journal_paper_doi 10.1039/C5CE02109J
_journal_volume 18
_journal_year 2016
_chemical_formula_moiety 'C90 H90 Br4 Dy2 N10 Ni2 O18, C84 H80 Br4 Dy2 N8 Ni2 O18, 4(Cl O4)'
_chemical_formula_sum 'C174 H170 Br8 Cl4 Dy4 N18 Ni4 O52'
_chemical_formula_weight 5011.19
_chemical_name_systematic
;
 ?
;
_space_group_crystal_system triclinic
_space_group_IT_number 2
_space_group_name_Hall '-P 1'
_space_group_name_H-M_alt 'P -1'
_symmetry_space_group_name_Hall '-P 1'
_symmetry_space_group_name_H-M 'P -1'
_atom_sites_solution_hydrogens mixed
_atom_sites_solution_primary iterative
_audit_creation_date 2015-01-10
_audit_creation_method
;
Olex2 1.2
(compiled 2015.01.06 svn.r3119 for OlexSys, GUI svn.r4979)
;
_audit_update_record
;
2015-11-15 deposited with the CCDC.
2015-12-17 downloaded from the CCDC.
;
_cell_angle_alpha 88.220(6)
_cell_angle_beta 85.020(6)
_cell_angle_gamma 84.859(6)
_cell_formula_units_Z 1
_cell_length_a 13.4199(5)
_cell_length_b 19.4201(7)
_cell_length_c 20.7033(15)
_cell_measurement_temperature 100
_cell_volume 5352.1(5)
_computing_molecular_graphics 'Olex2 (Dolomanov et al., 2009)'
_computing_publication_material 'Olex2 (Dolomanov et al., 2009)'
_computing_structure_refinement 'ShelXL (Sheldrick, 2008)'
_computing_structure_solution
;
Superflip (Palatinus & Chapuis, 2007;Palatinus & van der Lee, 2008;
Palatinus et al., 2012)
;
_diffrn_ambient_temperature 100
_diffrn_measured_fraction_theta_full 0.995
_diffrn_measured_fraction_theta_max 0.989
_diffrn_measurement_device_type 2014ncs0568_info
_diffrn_radiation_type MoK\a
_diffrn_radiation_wavelength 0.71075
_diffrn_reflns_av_R_equivalents 0.0441
_diffrn_reflns_av_unetI/netI 0.0524
_diffrn_reflns_laue_measured_fraction_full 0.995
_diffrn_reflns_laue_measured_fraction_max 0.989
_diffrn_reflns_limit_h_max 16
_diffrn_reflns_limit_h_min -17
_diffrn_reflns_limit_k_max 25
_diffrn_reflns_limit_k_min -25
_diffrn_reflns_limit_l_max 26
_diffrn_reflns_limit_l_min -26
_diffrn_reflns_number 72585
_diffrn_reflns_point_group_measured_fraction_full 0.995
_diffrn_reflns_point_group_measured_fraction_max 0.989
_diffrn_reflns_theta_full 25.000
_diffrn_reflns_theta_max 27.485
_diffrn_reflns_theta_min 3.059
_exptl_absorpt_coefficient_mu 3.340
_exptl_absorpt_correction_T_max 1.000
_exptl_absorpt_correction_T_min 0.601
_exptl_absorpt_correction_type multi-scan
_exptl_absorpt_process_details
;
CrysAlisPro, Agilent Technologies,
Version 1.171.37.31 (release 14-01-2014 CrysAlis171 .NET)
(compiled Jan 14 2014,18:38:05)
;
_exptl_crystal_colour orange
_exptl_crystal_colour_primary orange
_exptl_crystal_density_diffrn 1.555
_exptl_crystal_description block
_exptl_crystal_F_000 2480
_exptl_crystal_size_max 0.12
_exptl_crystal_size_mid 0.08
_exptl_crystal_size_min 0.04
_refine_diff_density_max 2.645
_refine_diff_density_min -3.194
_refine_diff_density_rms 0.124
_refine_ls_extinction_method none
_refine_ls_goodness_of_fit_ref 1.112
_refine_ls_hydrogen_treatment constr
_refine_ls_matrix_type full
_refine_ls_number_parameters 1203
_refine_ls_number_reflns 24304
_refine_ls_number_restraints 1
_refine_ls_restrained_S_all 1.112
_refine_ls_R_factor_all 0.0603
_refine_ls_R_factor_gt 0.0480
_refine_ls_shift/su_max 0.005
_refine_ls_shift/su_mean 0.000
_refine_ls_structure_factor_coef Fsqd
_refine_ls_weighting_details 'w=1/[\s^2^(Fo^2^)+(0.0649P)^2^+5.6291P] where P=(Fo^2^+2Fc^2^)/3'
_refine_ls_weighting_scheme calc
_refine_ls_wR_factor_gt 0.1253
_refine_ls_wR_factor_ref 0.1312
_reflns_Friedel_coverage 0.000
_reflns_number_gt 19517
_reflns_number_total 24304
_reflns_threshold_expression 'I > 2\s(I)'
_cod_data_source_file c5ce02109j3.cif
_cod_data_source_block 13_CCDC_1406229
_cod_depositor_comments 'Adding full bibliography for 7223506--7223525.cif.'
_cod_database_code 7223506
_shelxl_version_number 2014-1
_shelx_space_group_comment
;
The symmetry employed for this shelxl refinement is uniquely defined
by the following loop, which should always be used as a source of
symmetry information in preference to the above space-group names.
They are only intended as comments.
;
_olex2_refinement_description
;
1. Fixed Uiso
 At 1.2 times of:
  All C(H) groups
 At 1.5 times of:
  All C(H,H,H) groups, All O(H,H) groups
2. Restrained distances
 N2-C12
 1.49 with sigma of 0.02
3. Others
 Fixed Sof: O17(0.5) O15(0.5)
4.a Rotating group:
 O0AA(H0AB,H0AC)
4.b Aromatic/amide H refined with riding coordinates:
 C1AA(H1AA), C17(H17), C21(H21), C1(H1), C11(H11), C22(H22), C23(H23),
 C26(H26), C8(H8), C0AA(H0AA), C3(H3), C4(H4), C16(H16), C3AA(H3AA), C24(H24),
 C42(H42), C45(H45), C51(H51), C54(H54), C57(H57), C66(H66), C70(H70), C77(H77),
  C80(H80), C81(H81), C83(H83), C94(H94), C95(H95), C102(H102), C104(H104),
 C112(H112), C113(H113), C115(H115), C119(H119), C129(H129), C135(H135),
 C151(H151), C153(H153), C159(H159), C161(H161), C163(H163)
4.c Idealised Me refined as rotating group:
 C34(H34A,H34B,H34C), C4AA(H4AA,H4AB,H4AC), C32(H32A,H32B,H32C), C27(H27A,H27B,
 H27C), C40(H40A,H40B,H40C), C49(H49A,H49B,H49C), C59(H59A,H59B,H59C),
 C107(H10A,H10B,H10C), C128(H12A,H12B,H12C), C146(H14A,H14B,H14C), C2(H2A,H2B,
 H2C), C12(H12D,H12E,H12F), C13(H13A,H13B,H13C), C1E(H1EA,H1EB,H1EC)
;
_olex2_submission_special_instructions 'No special instructions were received'

loop_
_space_group_symop_operation_xyz
'x, y, z'
'-x, -y, -z'

loop_
_atom_site_label
_atom_site_type_symbol
_atom_site_fract_x
_atom_site_fract_y
_atom_site_fract_z
_atom_site_U_iso_or_equiv
_atom_site_adp_type
_atom_site_occupancy
_atom_site_site_symmetry_order
_atom_site_calc_flag
_atom_site_refinement_flags_posn
_atom_site_refinement_flags_occupancy
Dy2 Dy 0.45643(2) 0.13634(2) 0.57542(2) 0.02587(6) Uani 1 1 d . .
Dy3 Dy 0.11378(2) 0.37352(2) 1.06380(2) 0.02923(6) Uani 1 1 d . .
Br1 Br -0.09027(4) 0.24729(3) 0.72300(5) 0.0840(3) Uani 1 1 d . .
Br4 Br 0.76418(6) 0.29240(3) 0.29628(4) 0.0746(2) Uani 1 1 d . .
Br5 Br 0.32894(6) 0.42930(3) 1.39414(3) 0.0719(2) Uani 1 1 d . .
Br8 Br -0.32588(5) 0.17796(3) 1.00382(3) 0.05779(16) Uani 1 1 d . .
Ni9 Ni 0.61445(4) 0.00006(3) 0.50972(3) 0.02317(11) Uani 1 1 d . .
Ni12 Ni 0.00789(4) 0.46067(3) 0.93433(3) 0.02600(12) Uani 1 1 d . .
Cl2 Cl 0.63308(11) 0.34913(9) 0.76330(8) 0.0597(4) Uani 1 1 d . .
Cl4 Cl 0.05762(16) -0.04456(13) 0.78312(10) 0.0856(6) Uani 1 1 d . .
O1AA O 0.2290(3) 0.33089(17) 0.58954(19) 0.0467(9) Uani 1 1 d . .
O4 O 0.5500(3) 0.22863(17) 0.60217(18) 0.0441(8) Uani 1 1 d . .
O5 O -0.0436(5) -0.0367(6) 0.8044(3) 0.152(4) Uani 1 1 d . .
O8 O 0.1426(3) 0.26331(19) 1.26044(18) 0.0497(9) Uani 1 1 d . .
O10 O 0.4916(2) 0.21809(15) 0.47742(17) 0.0351(7) Uani 1 1 d . .
O11 O 0.6957(4) 0.2928(3) 0.7831(3) 0.0968(18) Uani 1 1 d . .
O13 O -0.0358(3) 0.30280(16) 1.09409(15) 0.0374(7) Uani 1 1 d . .
C1AA C 1.0695(4) -0.1375(3) 0.4800(3) 0.0519(15) Uani 1 1 d . .
H1AA H 1.1076 -0.0994 0.4685 0.062 Uiso 1 1 calc R .
C17 C 0.4663(4) 0.5985(3) 0.9567(3) 0.0507(14) Uani 1 1 d . .
H17 H 0.5148 0.5937 0.9877 0.061 Uiso 1 1 calc R .
O20 O 0.5395(3) 0.3243(3) 0.7502(3) 0.0828(16) Uani 1 1 d . .
C21 C 0.5167(5) -0.2191(3) 0.7677(3) 0.0613(17) Uani 1 1 d . .
H21 H 0.5547 -0.2608 0.7787 0.074 Uiso 1 1 calc R .
O24 O 0.1709(3) 0.33422(17) 1.15363(16) 0.0391(8) Uani 1 1 d . .
O25 O 0.6921(2) -0.00550(15) 0.59096(15) 0.0311(7) Uani 1 1 d . .
O28 O 0.5383(2) 0.10360(16) 0.66851(16) 0.0358(7) Uani 1 1 d . .
O29 O 0.6193(4) 0.3952(3) 0.8155(3) 0.0958(19) Uani 1 1 d . .
O32 O 0.3345(2) 0.21266(15) 0.60527(16) 0.0333(7) Uani 1 1 d . .
C34 C 0.6096(6) 0.0202(3) 0.7678(3) 0.074(2) Uani 1 1 d . .
H34A H 0.5619 0.0064 0.8034 0.110 Uiso 1 1 calc GR .
H34B H 0.6775 0.0011 0.7760 0.110 Uiso 1 1 calc GR .
H34C H 0.5916 0.0024 0.7269 0.110 Uiso 1 1 calc GR .
C1 C 1.0647(4) -0.2562(3) 0.5114(3) 0.0526(15) Uani 1 1 d . .
H1 H 1.0997 -0.2998 0.5202 0.063 Uiso 1 1 calc R .
O3 O 0.2517(3) 0.36134(17) 0.98640(18) 0.0423(8) Uani 1 1 d . .
O0AA O 0.1495(3) 0.25516(19) 1.0339(2) 0.0599(11) Uani 1 1 d . .
H0AB H 0.0957 0.2387 1.0201 0.090 Uiso 1 1 d GR .
H0AC H 0.1680 0.2285 1.0672 0.090 Uiso 1 1 d GR .
O7 O 0.1285(2) 0.42081(18) 0.87423(16) 0.0366(7) Uani 1 1 d . .
C9 C 0.4875(4) -0.1212(2) 0.6945(2) 0.0359(10) Uani 1 1 d . .
C11 C -0.1697(4) 0.2474(2) 1.0506(2) 0.0377(11) Uani 1 1 d . .
H11 H -0.1809 0.2194 1.0886 0.045 Uiso 1 1 calc R .
C4AA C 0.1698(5) 0.3928(3) 0.5745(3) 0.0633(17) Uani 1 1 d . .
H4AA H 0.2102 0.4226 0.5458 0.095 Uiso 1 1 calc GR .
H4AB H 0.1468 0.4171 0.6146 0.095 Uiso 1 1 calc GR .
H4AC H 0.1116 0.3815 0.5528 0.095 Uiso 1 1 calc GR .
O16 O 0.5927(2) 0.10435(14) 0.50400(14) 0.0258(6) Uani 1 1 d . .
O18 O 0.6504(2) -0.10420(14) 0.49901(14) 0.0249(6) Uani 1 1 d . .
O19 O -0.0038(2) 0.37418(15) 0.98966(14) 0.0297(6) Uani 1 1 d . .
C22 C 0.4165(5) 0.6411(4) 0.8530(3) 0.0656(18) Uani 1 1 d . .
H22 H 0.4309 0.6654 0.8133 0.079 Uiso 1 1 calc R .
C23 C 0.3250(4) 0.6140(3) 0.8661(3) 0.0502(13) Uani 1 1 d . .
H23 H 0.2769 0.6195 0.8348 0.060 Uiso 1 1 calc R .
C26 C -0.0921(4) 0.4603(3) 0.6348(2) 0.0402(11) Uani 1 1 d . .
H26 H -0.1253 0.4195 0.6317 0.048 Uiso 1 1 calc R .
O27 O -0.0044(2) 0.54702(15) 0.87544(14) 0.0280(6) Uani 1 1 d . .
N29 N 0.3991(4) 0.3373(3) 0.9279(3) 0.0607(14) Uani 1 1 d . .
C32 C 0.6785(5) 0.3277(4) 0.5665(5) 0.086(3) Uani 1 1 d . .
H32A H 0.7117 0.3008 0.6006 0.130 Uiso 1 1 calc GR .
H32B H 0.7095 0.3713 0.5584 0.130 Uiso 1 1 calc GR .
H32C H 0.6858 0.3012 0.5266 0.130 Uiso 1 1 calc GR .
O34 O 0.4795(2) 0.01268(14) 0.56537(13) 0.0232(6) Uani 1 1 d . .
C35 C 0.9638(3) -0.1278(2) 0.4818(3) 0.0380(11) Uani 1 1 d . .
N2 N 0.2086(5) 0.3386(4) 0.8107(4) 0.093(2) Uani 1 1 d D .
O6 O 0.1012(2) 0.48153(15) 1.00463(14) 0.0263(6) Uani 1 1 d . .
N0AA N 0.8140(4) 0.0245(2) 0.6484(3) 0.0595(14) Uani 1 1 d . .
C8 C 0.9112(3) -0.0650(2) 0.4663(2) 0.0337(10) Uani 1 1 d . .
H8 H 0.9475 -0.0266 0.4524 0.040 Uiso 1 1 calc R .
C0AA C 0.5416(4) -0.1837(3) 0.7119(3) 0.0427(12) Uani 1 1 d . .
H0AA H 0.5970 -0.2015 0.6838 0.051 Uiso 1 1 calc R .
C3 C -0.2152(3) 0.2840(2) 0.9440(3) 0.0367(10) Uani 1 1 d . .
H3 H -0.2566 0.2804 0.9095 0.044 Uiso 1 1 calc R .
C4 C 0.0975(4) 0.1703(3) 0.6921(3) 0.0446(13) Uani 1 1 d . .
H4 H 0.0672 0.1330 0.7144 0.053 Uiso 1 1 calc R .
C16 C 0.7791(3) 0.0547(2) 0.4241(2) 0.0330(10) Uani 1 1 d . .
H16 H 0.8435 0.0482 0.4012 0.040 Uiso 1 1 calc R .
N18 N 0.3390(3) 0.07370(19) 0.64979(18) 0.0301(8) Uani 1 1 d . .
C19 C 0.3020(4) 0.5787(2) 0.9243(2) 0.0372(10) Uani 1 1 d . .
C3AA C 0.2103(4) 0.5493(2) 0.9362(2) 0.0347(10) Uani 1 1 d . .
H3AA H 0.1618 0.5560 0.9053 0.042 Uiso 1 1 calc R .
C24 C 0.8025(3) -0.1761(2) 0.5078(2) 0.0298(9) Uani 1 1 d . .
H24 H 0.7659 -0.2141 0.5221 0.036 Uiso 1 1 calc R .
C6 C 0.4053(4) -0.0941(3) 0.7375(3) 0.0445(12) Uani 1 1 d . .
C27 C 0.4324(4) 0.2811(2) 0.4635(3) 0.0406(12) Uani 1 1 d . .
H27A H 0.3711 0.2846 0.4931 0.061 Uiso 1 1 calc GR .
H27B H 0.4144 0.2811 0.4186 0.061 Uiso 1 1 calc GR .
H27C H 0.4711 0.3205 0.4693 0.061 Uiso 1 1 calc GR .
N1 N 0.7483(3) 0.00454(18) 0.45957(18) 0.0283(8) Uani 1 1 d . .
C31 C 0.7217(3) 0.1207(2) 0.4169(2) 0.0334(10) Uani 1 1 d . .
C33 C 0.9090(3) -0.1852(2) 0.5017(2) 0.0324(10) Uani 1 1 d . .
O36 O 0.6813(4) 0.3828(3) 0.7085(3) 0.0954(18) Uani 1 1 d . .
O38 O 0.0805(4) -0.0302(5) 0.7168(3) 0.130(3) Uani 1 1 d . .
C40 C 0.3922(5) 0.3997(3) 0.8890(3) 0.0576(15) Uani 1 1 d . .
H40A H 0.4466 0.4278 0.8973 0.086 Uiso 1 1 calc GR .
H40B H 0.3273 0.4258 0.9000 0.086 Uiso 1 1 calc GR .
H40C H 0.3978 0.3881 0.8430 0.086 Uiso 1 1 calc GR .
C42 C 1.1181(4) -0.1994(3) 0.4942(3) 0.0585(17) Uani 1 1 d . .
H42 H 1.1894 -0.2041 0.4923 0.070 Uiso 1 1 calc R .
C43 C 0.3725(4) 0.5702(2) 0.9708(3) 0.0388(11) Uani 1 1 d . .
C45 C 0.4878(4) 0.6325(3) 0.8987(3) 0.0607(17) Uani 1 1 d . .
H45 H 0.5513 0.6503 0.8896 0.073 Uiso 1 1 calc R .
N48 N 0.6062(5) 0.0952(3) 0.7633(3) 0.0749(18) Uani 1 1 d . .
C49 C 0.1161(6) 0.2278(3) 1.3196(3) 0.0647(17) Uani 1 1 d . .
H49A H 0.0694 0.1935 1.3120 0.097 Uiso 1 1 calc GR .
H49B H 0.0840 0.2609 1.3514 0.097 Uiso 1 1 calc GR .
H49C H 0.1767 0.2044 1.3364 0.097 Uiso 1 1 calc GR .
C51 C 0.6188(4) 0.2506(2) 0.3948(2) 0.0397(11) Uani 1 1 d . .
H51 H 0.5844 0.2946 0.3867 0.048 Uiso 1 1 calc R .
C54 C 0.2491(3) 0.0932(2) 0.6730(2) 0.0328(10) Uani 1 1 d . .
H54 H 0.2134 0.0599 0.6977 0.039 Uiso 1 1 calc R .
N55 N 0.5725(4) 0.3423(3) 0.5870(3) 0.0650(15) Uani 1 1 d . .
C57 C 0.9619(4) -0.2496(3) 0.5159(3) 0.0407(11) Uani 1 1 d . .
H57 H 0.9258 -0.2885 0.5285 0.049 Uiso 1 1 calc R .
C59 C 0.8628(6) 0.0791(4) 0.6776(4) 0.089(3) Uani 1 1 d . .
H59A H 0.9328 0.0785 0.6594 0.133 Uiso 1 1 calc GR .
H59B H 0.8610 0.0710 0.7246 0.133 Uiso 1 1 calc GR .
H59C H 0.8274 0.1241 0.6683 0.133 Uiso 1 1 calc GR .
C61 C -0.0667(3) 0.4801(2) 0.6956(2) 0.0335(10) Uani 1 1 d . .
N64 N -0.0788(3) 0.42437(18) 0.87142(18) 0.0279(7) Uani 1 1 d . .
C66 C 0.7387(3) 0.0394(2) 0.6128(2) 0.0348(10) Uani 1 1 d . .
H66 H 0.7191 0.0866 0.6033 0.042 Uiso 1 1 calc R .
C68 C 0.1808(4) 0.2802(3) 0.6245(3) 0.0412(11) Uani 1 1 d . .
C70 C 0.3789(5) -0.1340(3) 0.7947(3) 0.0660(18) Uani 1 1 d . .
H70 H 0.3220 -0.1182 0.8226 0.079 Uiso 1 1 calc R .
C71 C 0.7094(4) 0.2292(3) 0.3595(3) 0.0458(13) Uani 1 1 d . .
C73 C -0.2276(4) 0.2435(2) 0.9983(3) 0.0388(11) Uani 1 1 d . .
C76 C 0.2104(4) 0.3566(2) 1.2036(2) 0.0360(10) Uani 1 1 d . .
C77 C 0.3549(4) -0.0302(3) 0.7217(2) 0.0418(11) Uani 1 1 d . .
H77 H 0.3011 -0.0115 0.7506 0.050 Uiso 1 1 calc R .
C80 C 0.5108(3) -0.0849(2) 0.6366(2) 0.0284(9) Uani 1 1 d . .
H80 H 0.5635 -0.1037 0.6070 0.034 Uiso 1 1 calc R .
C81 C -0.1327(3) 0.3733(2) 0.8799(2) 0.0300(9) Uani 1 1 d . .
H81 H -0.1700 0.3622 0.8453 0.036 Uiso 1 1 calc R .
C83 C -0.0883(3) 0.4403(2) 0.7532(2) 0.0311(9) Uani 1 1 d . .
H83 H -0.1186 0.3982 0.7508 0.037 Uiso 1 1 calc R .
C85 C 0.0446(4) 0.2335(3) 0.6858(3) 0.0537(16) Uani 1 1 d . .
C87 C -0.0175(4) 0.5412(2) 0.7000(2) 0.0343(10) Uani 1 1 d . .
C89 C 0.6338(3) 0.1410(2) 0.4550(2) 0.0273(9) Uani 1 1 d . .
C91 C -0.1406(3) 0.3314(2) 0.9387(2) 0.0299(9) Uani 1 1 d . .
C94 C 0.0854(4) 0.2885(3) 0.6519(3) 0.0483(14) Uani 1 1 d . .
H94 H 0.0467 0.3316 0.6480 0.058 Uiso 1 1 calc R .
C95 C 0.0043(3) 0.5627(2) 0.7614(2) 0.0320(9) Uani 1 1 d . .
H95 H 0.0371 0.6037 0.7641 0.038 Uiso 1 1 calc R .
C97 C -0.0660(3) 0.4619(2) 0.8114(2) 0.0285(9) Uani 1 1 d . .
C100 C 0.1981(4) 0.3185(3) 1.2636(3) 0.0417(11) Uani 1 1 d . .
C102 C 0.5172(4) 0.2908(3) 0.6042(3) 0.0525(15) Uani 1 1 d . .
H102 H 0.4487 0.3016 0.6190 0.063 Uiso 1 1 calc R .
C104 C 0.7604(4) 0.1669(3) 0.3690(3) 0.0427(12) Uani 1 1 d . .
H104 H 0.8215 0.1543 0.3437 0.051 Uiso 1 1 calc R .
N105 N 0.2377(3) 0.45459(19) 1.09158(19) 0.0324(8) Uani 1 1 d . .
C107 C 0.8513(6) -0.0465(3) 0.6602(4) 0.079(2) Uani 1 1 d . .
H10A H 0.8820 -0.0664 0.6195 0.118 Uiso 1 1 calc GR .
H10B H 0.7955 -0.0730 0.6771 0.118 Uiso 1 1 calc GR .
H10C H 0.9015 -0.0481 0.6919 0.118 Uiso 1 1 calc GR .
C110 C 0.1973(3) 0.1616(2) 0.6649(2) 0.0340(10) Uani 1 1 d . .
C112 C 0.0056(4) 0.5792(3) 0.6425(2) 0.0428(12) Uani 1 1 d . .
H112 H 0.0388 0.6202 0.6445 0.051 Uiso 1 1 calc R .
C113 C -0.0185(5) 0.5587(3) 0.5841(2) 0.0484(13) Uani 1 1 d . .
H113 H -0.0009 0.5846 0.5457 0.058 Uiso 1 1 calc R .
C115 C 0.2352(4) 0.3393(3) 1.3182(3) 0.0458(13) Uani 1 1 d . .
H115 H 0.2267 0.3134 1.3577 0.055 Uiso 1 1 calc R .
C117 C -0.0970(4) 0.2922(2) 1.0462(2) 0.0347(10) Uani 1 1 d . .
C119 C -0.0699(4) 0.4985(3) 0.5807(2) 0.0481(14) Uani 1 1 d . .
H119 H -0.0890 0.4850 0.5402 0.058 Uiso 1 1 calc R .
C121 C 0.3810(3) 0.0057(2) 0.6663(2) 0.0325(10) Uani 1 1 d . .
C123 C -0.0206(3) 0.5260(2) 0.8169(2) 0.0296(9) Uani 1 1 d . .
C126 C 0.5819(3) 0.2062(2) 0.4410(2) 0.0319(9) Uani 1 1 d . .
C128 C 0.4892(6) 0.2888(5) 0.9165(5) 0.107(3) Uani 1 1 d . .
H12A H 0.4902 0.2690 0.8735 0.161 Uiso 1 1 calc GR .
H12B H 0.4880 0.2517 0.9496 0.161 Uiso 1 1 calc GR .
H12C H 0.5493 0.3135 0.9189 0.161 Uiso 1 1 calc GR .
C129 C 0.4323(6) -0.1928(3) 0.8098(3) 0.075(2) Uani 1 1 d . .
H129 H 0.4143 -0.2175 0.8488 0.091 Uiso 1 1 calc R .
C131 C 0.1895(3) 0.5109(2) 0.9917(2) 0.0300(9) Uani 1 1 d . .
C134 C 0.7512(3) -0.1145(2) 0.4936(2) 0.0268(9) Uani 1 1 d . .
C135 C 0.3509(4) 0.5313(2) 1.0283(3) 0.0391(11) Uani 1 1 d . .
H135 H 0.3981 0.5262 1.0601 0.047 Uiso 1 1 calc R .
C137 C 0.8083(3) -0.0575(2) 0.4708(2) 0.0302(9) Uani 1 1 d . .
C140 C -0.0796(3) 0.3351(2) 0.9900(2) 0.0309(9) Uani 1 1 d . .
C142 C 0.2420(3) 0.2168(2) 0.6306(2) 0.0319(10) Uani 1 1 d . .
C143 C 0.2856(5) 0.3988(3) 1.3153(3) 0.0507(14) Uani 1 1 d . .
C146 C -0.0433(5) 0.2580(3) 1.1503(3) 0.0548(15) Uani 1 1 d . .
H14A H -0.0321 0.2097 1.1370 0.082 Uiso 1 1 calc GR .
H14B H -0.1104 0.2659 1.1730 0.082 Uiso 1 1 calc GR .
H14C H 0.0074 0.2676 1.1794 0.082 Uiso 1 1 calc GR .
C147 C 0.2624(4) 0.4166(2) 1.2025(2) 0.0372(11) Uani 1 1 d . .
C150 C 0.2614(3) 0.5006(2) 1.0387(2) 0.0313(9) Uani 1 1 d . .
C151 C 0.5697(4) 0.1310(3) 0.7151(3) 0.0496(13) Uani 1 1 d . .
H151 H 0.5672 0.1801 0.7157 0.060 Uiso 1 1 calc R .
C153 C 0.3280(4) 0.3250(3) 0.9729(3) 0.0552(15) Uani 1 1 d . .
H153 H 0.3373 0.2831 0.9974 0.066 Uiso 1 1 calc R .
C155 C 0.4595(3) -0.0229(2) 0.6213(2) 0.0261(8) Uani 1 1 d . .
C159 C 0.3003(4) 0.4373(3) 1.2592(3) 0.0452(13) Uani 1 1 d . .
H159 H 0.3357 0.4776 1.2587 0.054 Uiso 1 1 calc R .
C161 C 0.2767(4) 0.4601(2) 1.1454(2) 0.0362(10) Uani 1 1 d . .
H161 H 0.3192 0.4964 1.1478 0.043 Uiso 1 1 calc R .
C163 C 0.1526(5) 0.3606(4) 0.8631(3) 0.0602(16) Uani 1 1 d . .
H163 H 0.1300 0.3269 0.8939 0.072 Uiso 1 1 calc R .
O12 O 0.0977(9) 0.0199(4) 0.8011(6) 0.202(5) Uani 1 1 d . .
O17 O 0.1214(8) -0.0916(6) 0.8190(5) 0.084(3) Uiso 0.5 1 d . P
C2 C 0.5306(7) 0.4141(4) 0.5892(6) 0.111(3) Uani 1 1 d . .
H2A H 0.5639 0.4387 0.6206 0.166 Uiso 1 1 calc GR .
H2B H 0.4585 0.4158 0.6022 0.166 Uiso 1 1 calc GR .
H2C H 0.5412 0.4360 0.5461 0.166 Uiso 1 1 calc GR .
C12 C 0.2436(9) 0.2647(5) 0.8041(6) 0.156(6) Uani 1 1 d D .
H12D H 0.2306 0.2404 0.8457 0.234 Uiso 1 1 calc GR .
H12E H 0.3159 0.2601 0.7912 0.234 Uiso 1 1 calc GR .
H12F H 0.2077 0.2446 0.7710 0.234 Uiso 1 1 calc GR .
C13 C 0.2383(9) 0.3839(7) 0.7595(5) 0.131(4) Uani 1 1 d . .
H13A H 0.1819 0.3960 0.7331 0.196 Uiso 1 1 calc GR .
H13B H 0.2947 0.3612 0.7325 0.196 Uiso 1 1 calc GR .
H13C H 0.2590 0.4260 0.7774 0.196 Uiso 1 1 calc GR .
C1E C 0.6454(10) 0.1287(5) 0.8175(4) 0.124(4) Uani 1 1 d . .
H1EA H 0.5955 0.1298 0.8550 0.186 Uiso 1 1 calc GR .
H1EB H 0.6595 0.1760 0.8044 0.186 Uiso 1 1 calc GR .
H1EC H 0.7075 0.1025 0.8291 0.186 Uiso 1 1 calc GR .
O15 O 0.0335(12) -0.1196(9) 0.7604(8) 0.135(5) Uiso 0.5 1 d . P

loop_
_atom_site_aniso_label
_atom_site_aniso_U_11
_atom_site_aniso_U_22
_atom_site_aniso_U_33
_atom_site_aniso_U_23
_atom_site_aniso_U_13
_atom_site_aniso_U_12
Dy2 0.02726(10) 0.02041(10) 0.02950(11) -0.00031(8) -0.00063(8) -0.00151(7)
Dy3 0.03716(12) 0.02471(11) 0.02573(11) 0.00081(8) -0.00202(8) -0.00331(8)
Br1 0.0360(3) 0.0436(3) 0.1693(8) -0.0455(4) 0.0263(4) -0.0054(2)
Br4 0.1014(5) 0.0481(4) 0.0676(4) 0.0265(3) 0.0297(4) -0.0139(3)
Br5 0.1271(6) 0.0411(3) 0.0518(4) 0.0012(3) -0.0478(4) 0.0073(3)
Br8 0.0607(3) 0.0545(3) 0.0627(4) 0.0104(3) -0.0062(3) -0.0331(3)
Ni9 0.0233(2) 0.0198(2) 0.0260(3) 0.0024(2) 0.0010(2) -0.00341(18)
Ni12 0.0305(3) 0.0248(3) 0.0224(3) 0.0007(2) 0.0008(2) -0.0047(2)
Cl2 0.0524(8) 0.0659(10) 0.0626(10) -0.0108(8) -0.0021(7) -0.0148(7)
Cl4 0.0782(13) 0.1035(16) 0.0703(13) 0.0045(11) 0.0021(10) 0.0088(11)
O1AA 0.051(2) 0.0309(18) 0.054(2) 0.0005(16) 0.0030(18) 0.0099(15)
O4 0.056(2) 0.0295(18) 0.050(2) -0.0037(16) -0.0128(18) -0.0105(15)
O5 0.067(4) 0.308(12) 0.081(4) -0.029(6) 0.012(3) -0.028(5)
O8 0.070(3) 0.043(2) 0.037(2) 0.0148(16) -0.0093(18) -0.0096(18)
O10 0.0379(17) 0.0195(15) 0.047(2) 0.0098(13) -0.0047(15) -0.0007(12)
O11 0.070(3) 0.100(4) 0.115(5) 0.014(4) 0.002(3) 0.004(3)
O13 0.055(2) 0.0305(17) 0.0278(17) 0.0075(13) -0.0031(15) -0.0123(14)
C1AA 0.031(3) 0.042(3) 0.083(4) -0.018(3) -0.006(3) -0.002(2)
C17 0.035(3) 0.045(3) 0.072(4) 0.012(3) -0.005(3) -0.009(2)
O20 0.055(3) 0.117(4) 0.081(4) -0.038(3) -0.010(2) -0.020(3)
C21 0.077(4) 0.046(3) 0.053(4) 0.027(3) 0.012(3) 0.007(3)
O24 0.054(2) 0.0323(17) 0.0321(18) 0.0054(14) -0.0097(15) -0.0037(14)
O25 0.0348(16) 0.0293(16) 0.0298(16) 0.0034(13) -0.0050(13) -0.0060(12)
O28 0.0462(19) 0.0324(17) 0.0303(17) -0.0014(14) -0.0115(15) -0.0032(14)
O29 0.091(4) 0.105(4) 0.097(4) -0.049(4) 0.008(3) -0.039(3)
O32 0.0349(16) 0.0257(15) 0.0383(18) -0.0027(13) -0.0002(14) 0.0006(12)
C34 0.127(6) 0.046(4) 0.054(4) 0.012(3) -0.037(4) -0.014(4)
C1 0.040(3) 0.044(3) 0.074(4) -0.009(3) -0.016(3) 0.011(2)
O3 0.0439(19) 0.0356(18) 0.047(2) -0.0085(16) 0.0032(16) -0.0023(15)
O0AA 0.068(3) 0.033(2) 0.077(3) -0.0050(19) 0.010(2) -0.0072(18)
O7 0.0384(18) 0.0401(19) 0.0302(17) -0.0014(14) 0.0001(14) -0.0008(14)
C9 0.042(3) 0.027(2) 0.037(3) 0.0069(19) 0.002(2) -0.0017(19)
C11 0.042(3) 0.032(2) 0.038(3) 0.006(2) 0.005(2) -0.012(2)
C4AA 0.081(4) 0.036(3) 0.068(4) 0.002(3) -0.006(3) 0.019(3)
O16 0.0263(14) 0.0188(13) 0.0313(16) 0.0039(12) 0.0040(12) -0.0047(11)
O18 0.0247(14) 0.0204(14) 0.0293(16) 0.0001(11) 0.0004(12) -0.0027(11)
O19 0.0365(16) 0.0271(15) 0.0262(16) 0.0028(12) -0.0022(13) -0.0093(12)
C22 0.049(3) 0.077(5) 0.069(4) 0.029(4) 0.005(3) -0.021(3)
C23 0.047(3) 0.052(3) 0.051(3) 0.013(3) 0.006(3) -0.016(2)
C26 0.052(3) 0.037(3) 0.030(3) -0.006(2) -0.007(2) 0.009(2)
O27 0.0353(16) 0.0272(15) 0.0209(15) 0.0003(12) 0.0012(12) -0.0037(12)
N29 0.049(3) 0.058(3) 0.070(4) -0.001(3) 0.011(3) 0.010(2)
C32 0.039(3) 0.094(6) 0.127(7) -0.042(5) 0.006(4) -0.007(3)
O34 0.0251(14) 0.0233(14) 0.0204(14) 0.0025(11) 0.0028(11) -0.0033(11)
C35 0.030(2) 0.038(3) 0.047(3) -0.013(2) -0.002(2) -0.0040(19)
N2 0.088(5) 0.119(6) 0.070(4) -0.058(4) -0.011(4) 0.021(4)
O6 0.0273(14) 0.0272(15) 0.0247(15) -0.0016(12) 0.0016(12) -0.0066(11)
N0AA 0.066(3) 0.037(2) 0.083(4) -0.001(2) -0.045(3) -0.011(2)
C8 0.025(2) 0.033(2) 0.044(3) -0.004(2) 0.0009(19) -0.0068(17)
C0AA 0.044(3) 0.037(3) 0.043(3) 0.014(2) 0.010(2) 0.000(2)
C3 0.035(2) 0.032(2) 0.045(3) 0.002(2) -0.004(2) -0.0099(18)
C4 0.033(2) 0.036(3) 0.064(4) -0.017(2) 0.005(2) -0.007(2)
C16 0.031(2) 0.032(2) 0.037(3) 0.0022(19) 0.0053(19) -0.0128(18)
N18 0.0339(19) 0.0303(19) 0.0258(19) -0.0027(15) 0.0012(15) -0.0028(15)
C19 0.036(2) 0.034(2) 0.040(3) 0.003(2) 0.005(2) -0.0015(19)
C3AA 0.040(2) 0.031(2) 0.032(2) 0.0049(19) 0.005(2) -0.0063(19)
C24 0.032(2) 0.029(2) 0.028(2) 0.0001(18) -0.0023(18) -0.0061(17)
C6 0.054(3) 0.041(3) 0.036(3) 0.005(2) 0.007(2) -0.001(2)
C27 0.044(3) 0.018(2) 0.059(3) 0.007(2) -0.011(2) 0.0008(18)
N1 0.0281(18) 0.0273(18) 0.0292(19) 0.0011(15) -0.0004(15) -0.0030(14)
C31 0.031(2) 0.033(2) 0.036(3) 0.0045(19) 0.0039(19) -0.0077(18)
C33 0.034(2) 0.033(2) 0.030(2) -0.0064(19) -0.0074(19) 0.0028(18)
O36 0.093(4) 0.121(5) 0.076(4) 0.014(3) 0.009(3) -0.047(3)
O38 0.072(4) 0.248(9) 0.068(4) 0.022(5) 0.008(3) -0.017(5)
C40 0.064(4) 0.055(4) 0.053(4) 0.001(3) 0.004(3) -0.010(3)
C42 0.029(3) 0.052(3) 0.096(5) -0.025(3) -0.019(3) 0.008(2)
C43 0.038(2) 0.029(2) 0.048(3) 0.001(2) 0.003(2) -0.0026(19)
C45 0.043(3) 0.057(4) 0.081(5) 0.021(3) 0.006(3) -0.011(3)
N48 0.130(5) 0.055(3) 0.050(3) 0.011(3) -0.050(3) -0.023(3)
C49 0.098(5) 0.049(3) 0.047(4) 0.021(3) -0.005(3) -0.013(3)
C51 0.053(3) 0.025(2) 0.041(3) 0.012(2) 0.000(2) -0.008(2)
C54 0.036(2) 0.029(2) 0.032(2) -0.0091(19) 0.0046(19) -0.0029(18)
N55 0.054(3) 0.044(3) 0.097(5) -0.012(3) -0.006(3) -0.007(2)
C57 0.039(3) 0.040(3) 0.043(3) -0.003(2) -0.010(2) 0.007(2)
C59 0.110(6) 0.072(5) 0.099(6) -0.008(4) -0.060(5) -0.040(4)
C61 0.041(2) 0.032(2) 0.027(2) -0.0021(18) -0.0056(19) 0.0066(19)
N64 0.0332(19) 0.0231(17) 0.0270(19) -0.0023(14) 0.0007(15) -0.0033(14)
C66 0.037(2) 0.032(2) 0.037(3) -0.001(2) -0.007(2) -0.0071(19)
C68 0.043(3) 0.032(2) 0.049(3) -0.008(2) -0.008(2) 0.003(2)
C70 0.078(4) 0.063(4) 0.047(4) 0.022(3) 0.026(3) 0.013(3)
C71 0.066(3) 0.029(2) 0.042(3) 0.012(2) 0.007(3) -0.015(2)
C73 0.039(3) 0.034(2) 0.044(3) -0.002(2) 0.006(2) -0.016(2)
C76 0.042(3) 0.036(2) 0.029(2) -0.0031(19) -0.004(2) 0.007(2)
C77 0.047(3) 0.040(3) 0.034(3) 0.007(2) 0.012(2) 0.002(2)
C80 0.029(2) 0.026(2) 0.030(2) 0.0005(17) 0.0005(17) -0.0037(16)
C81 0.032(2) 0.029(2) 0.029(2) -0.0014(18) -0.0029(18) -0.0006(17)
C83 0.034(2) 0.027(2) 0.032(2) -0.0040(18) -0.0016(19) 0.0011(17)
C85 0.030(2) 0.042(3) 0.088(5) -0.033(3) 0.005(3) 0.002(2)
C87 0.043(3) 0.033(2) 0.024(2) 0.0040(18) 0.0010(19) 0.0026(19)
C89 0.031(2) 0.022(2) 0.029(2) 0.0014(17) 0.0001(18) -0.0102(16)
C91 0.034(2) 0.024(2) 0.032(2) -0.0025(17) -0.0014(18) -0.0051(17)
C94 0.036(3) 0.032(3) 0.077(4) -0.020(3) -0.012(3) 0.008(2)
C95 0.039(2) 0.029(2) 0.027(2) 0.0031(18) 0.0005(19) -0.0023(18)
C97 0.031(2) 0.028(2) 0.025(2) 0.0033(17) 0.0001(17) 0.0012(17)
C100 0.051(3) 0.031(2) 0.042(3) 0.003(2) -0.007(2) 0.001(2)
C102 0.049(3) 0.038(3) 0.074(4) -0.013(3) -0.013(3) -0.007(2)
C104 0.046(3) 0.040(3) 0.041(3) 0.007(2) 0.006(2) -0.010(2)
N105 0.035(2) 0.0296(19) 0.031(2) 0.0042(16) -0.0013(16) 0.0012(15)
C107 0.087(5) 0.054(4) 0.104(6) 0.009(4) -0.060(5) -0.003(3)
C110 0.033(2) 0.029(2) 0.039(3) -0.014(2) 0.0033(19) 0.0024(18)
C112 0.055(3) 0.042(3) 0.029(3) 0.007(2) 0.003(2) 0.005(2)
C113 0.074(4) 0.041(3) 0.027(3) 0.002(2) -0.002(2) 0.010(3)
C115 0.062(3) 0.039(3) 0.036(3) 0.004(2) -0.015(2) 0.009(2)
C117 0.044(3) 0.029(2) 0.032(2) 0.0019(19) -0.003(2) -0.0058(19)
C119 0.068(4) 0.052(3) 0.021(2) -0.003(2) -0.005(2) 0.014(3)
C121 0.036(2) 0.030(2) 0.030(2) 0.0014(18) 0.0036(19) -0.0028(18)
C123 0.032(2) 0.030(2) 0.026(2) -0.0013(17) 0.0000(18) 0.0010(17)
C126 0.035(2) 0.028(2) 0.033(2) 0.0040(18) -0.0031(19) -0.0054(17)
C128 0.067(5) 0.088(6) 0.152(9) 0.003(6) 0.033(5) 0.029(4)
C129 0.100(5) 0.058(4) 0.055(4) 0.032(3) 0.030(4) 0.015(4)
C131 0.030(2) 0.026(2) 0.032(2) -0.0001(18) 0.0054(18) -0.0015(16)
C134 0.027(2) 0.026(2) 0.027(2) -0.0023(17) -0.0012(17) 0.0001(16)
C135 0.038(3) 0.034(3) 0.045(3) -0.001(2) -0.002(2) -0.0033(19)
C137 0.031(2) 0.027(2) 0.032(2) -0.0012(18) 0.0016(18) -0.0035(17)
C140 0.033(2) 0.027(2) 0.032(2) 0.0017(18) 0.0046(18) -0.0051(17)
C142 0.033(2) 0.029(2) 0.033(2) -0.0076(19) -0.0023(19) 0.0019(17)
C143 0.075(4) 0.038(3) 0.040(3) -0.001(2) -0.024(3) 0.011(3)
C146 0.082(4) 0.050(3) 0.034(3) 0.017(2) -0.008(3) -0.024(3)
C147 0.043(3) 0.033(2) 0.035(3) 0.003(2) -0.011(2) 0.0030(19)
C150 0.029(2) 0.032(2) 0.032(2) 0.0013(18) 0.0010(18) -0.0012(17)
C151 0.068(4) 0.038(3) 0.045(3) -0.001(2) -0.008(3) -0.008(2)
C153 0.051(3) 0.052(3) 0.060(4) 0.001(3) 0.001(3) 0.002(3)
C155 0.031(2) 0.023(2) 0.024(2) 0.0032(16) 0.0009(17) -0.0061(16)
C159 0.060(3) 0.031(3) 0.045(3) 0.000(2) -0.020(3) 0.005(2)
C161 0.039(2) 0.030(2) 0.040(3) -0.004(2) -0.004(2) 0.0001(19)
C163 0.061(4) 0.064(4) 0.057(4) -0.007(3) -0.013(3) -0.003(3)
O12 0.235(10) 0.103(6) 0.243(12) -0.022(7) 0.138(9) -0.018(6)
C2 0.117(7) 0.037(4) 0.178(11) -0.015(5) -0.005(7) -0.009(4)
C12 0.165(10) 0.152(10) 0.153(10) -0.126(9) -0.087(8) 0.094(8)
C13 0.144(10) 0.186(12) 0.056(6) -0.030(7) 0.011(6) 0.013(8)
C1E 0.238(12) 0.077(6) 0.076(6) 0.001(5) -0.084(7) -0.053(7)

loop_
_atom_type_symbol
_atom_type_description
_atom_type_scat_dispersion_real
_atom_type_scat_dispersion_imag
_atom_type_scat_source
C C 0.0033 0.0016 'International Tables Vol C Tables 4.2.6.8 and 6.1.1.4'
H H 0.0000 0.0000 'International Tables Vol C Tables 4.2.6.8 and 6.1.1.4'
Br Br -0.2901 2.4595 'International Tables Vol C Tables 4.2.6.8 and 6.1.1.4'
Cl Cl 0.1484 0.1585 'International Tables Vol C Tables 4.2.6.8 and 6.1.1.4'
Dy Dy -0.1892 4.4098 'International Tables Vol C Tables 4.2.6.8 and 6.1.1.4'
N N 0.0061 0.0033 'International Tables Vol C Tables 4.2.6.8 and 6.1.1.4'
Ni Ni 0.3393 1.1124 'International Tables Vol C Tables 4.2.6.8 and 6.1.1.4'
O O 0.0106 0.0060 'International Tables Vol C Tables 4.2.6.8 and 6.1.1.4'

loop_
_geom_angle_atom_site_label_1
_geom_angle_atom_site_label_2
_geom_angle_atom_site_label_3
_geom_angle
_geom_angle_site_symmetry_1
_geom_angle_site_symmetry_3
Ni9 Dy2 Ni9 53.610(15) 2_656 .
O4 Dy2 Ni9 110.93(9) . .
O4 Dy2 Ni9 159.44(9) . 2_656
O4 Dy2 O10 68.14(11) . .
O4 Dy2 O34 138.73(11) . .
O4 Dy2 N18 126.82(12) . .
O10 Dy2 Ni9 97.39(7) . 2_656
O10 Dy2 Ni9 93.72(7) . .
O28 Dy2 Ni9 82.21(8) . .
O28 Dy2 Ni9 114.81(8) . 2_656
O28 Dy2 O4 71.51(12) . .
O28 Dy2 O10 134.80(11) . .
O28 Dy2 O34 78.71(10) . .
O28 Dy2 N18 72.36(12) . .
O32 Dy2 Ni9 114.55(8) . 2_656
O32 Dy2 Ni9 168.03(8) . .
O32 Dy2 O4 80.02(12) . .
O32 Dy2 O10 85.82(11) . .
O32 Dy2 O28 106.56(12) . .
O32 Dy2 O16 148.67(11) . .
O32 Dy2 O18 85.12(11) . 2_656
O32 Dy2 O34 136.89(10) . .
O32 Dy2 N18 74.45(12) . .
O16 Dy2 Ni9 33.86(7) . .
O16 Dy2 Ni9 74.55(7) . 2_656
O16 Dy2 O4 85.60(12) . .
O16 Dy2 O10 62.96(10) . .
O16 Dy2 O28 94.83(11) . .
O16 Dy2 O18 89.79(10) . 2_656
O16 Dy2 O34 68.88(9) . .
O16 Dy2 N18 135.10(11) . .
O18 Dy2 Ni9 34.89(7) 2_656 2_656
O18 Dy2 Ni9 83.14(7) 2_656 .
O18 Dy2 O4 142.54(11) 2_656 .
O18 Dy2 O10 76.68(10) 2_656 .
O18 Dy2 O28 145.95(10) 2_656 .
O18 Dy2 O34 71.59(9) 2_656 .
O18 Dy2 N18 80.64(11) 2_656 .
O34 Dy2 Ni9 36.91(6) . 2_656
O34 Dy2 Ni9 35.47(6) . .
O34 Dy2 O10 121.35(10) . .
O34 Dy2 N18 66.46(11) . .
N18 Dy2 Ni9 101.25(8) . .
N18 Dy2 Ni9 72.84(8) . 2_656
N18 Dy2 O10 151.05(11) . .
Ni12 Dy3 Ni12 53.811(17) . 2_567
O13 Dy3 Ni12 94.83(7) . .
O13 Dy3 Ni12 99.94(8) . 2_567
O24 Dy3 Ni12 116.69(9) . 2_567
O24 Dy3 Ni12 170.50(9) . .
O24 Dy3 O13 86.46(12) . .
O24 Dy3 O3 104.94(13) . .
O24 Dy3 O0AA 82.28(15) . .
O24 Dy3 O19 149.68(12) . .
O24 Dy3 O27 88.33(11) . 2_567
O24 Dy3 O6 137.31(11) . .
O24 Dy3 N105 73.68(12) . .
O3 Dy3 Ni12 80.94(9) . .
O3 Dy3 Ni12 113.19(9) . 2_567
O3 Dy3 O13 133.75(11) . .
O3 Dy3 O0AA 69.27(13) . .
O3 Dy3 O27 144.79(11) . 2_567
O3 Dy3 O6 77.27(11) . .
O3 Dy3 N105 72.23(12) . .
O0AA Dy3 Ni12 157.75(12) . 2_567
O0AA Dy3 Ni12 106.94(12) . .
O0AA Dy3 O13 68.16(13) . .
O0AA Dy3 O6 134.36(13) . .
O0AA Dy3 N105 126.79(14) . .
O19 Dy3 Ni12 33.75(7) . .
O19 Dy3 Ni12 74.29(7) . 2_567
O19 Dy3 O13 63.37(10) . .
O19 Dy3 O3 94.76(12) . .
O19 Dy3 O0AA 83.50(14) . .
O19 Dy3 O27 88.55(10) . 2_567
O19 Dy3 O6 69.03(10) . .
O19 Dy3 N105 135.32(11) . .
O27 Dy3 Ni12 34.72(7) 2_567 2_567
O27 Dy3 Ni12 82.72(7) 2_567 .
O27 Dy3 O13 78.50(11) 2_567 .
O27 Dy3 O0AA 145.77(12) 2_567 .
O27 Dy3 O6 71.28(10) 2_567 .
O27 Dy3 N105 80.88(11) 2_567 .
O6 Dy3 Ni12 36.70(7) . 2_567
O6 Dy3 Ni12 35.85(7) . .
O6 Dy3 O13 123.37(10) . .
O6 Dy3 N105 66.44(11) . .
N105 Dy3 Ni12 72.56(8) . 2_567
N105 Dy3 Ni12 101.62(8) . .
N105 Dy3 O13 151.67(12) . .
Dy2 Ni9 Dy2 126.390(15) 2_656 .
O25 Ni9 Dy2 127.56(9) . 2_656
O25 Ni9 Dy2 89.95(9) . .
O25 Ni9 O18 88.62(12) . .
O25 Ni9 O34 167.94(11) . 2_656
O25 Ni9 O34 91.19(12) . .
O16 Ni9 Dy2 135.74(8) . 2_656
O16 Ni9 Dy2 39.39(8) . .
O16 Ni9 O25 96.62(12) . .
O16 Ni9 O18 169.46(12) . .
O16 Ni9 O34 81.52(11) . .
O16 Ni9 O34 92.88(11) . 2_656
O18 Ni9 Dy2 150.22(8) . .
O18 Ni9 Dy2 40.45(8) . 2_656
O18 Ni9 O34 83.23(11) . 2_656
O18 Ni9 O34 107.59(11) . .
O34 Ni9 Dy2 93.80(8) . 2_656
O34 Ni9 Dy2 43.03(7) 2_656 2_656
O34 Ni9 Dy2 42.70(8) . .
O34 Ni9 Dy2 92.71(7) 2_656 .
O34 Ni9 O34 82.86(11) . 2_656
N1 Ni9 Dy2 95.37(10) . 2_656
N1 Ni9 Dy2 127.76(10) . .
N1 Ni9 O25 86.04(13) . .
N1 Ni9 O16 89.42(13) . .
N1 Ni9 O18 81.81(13) . .
N1 Ni9 O34 101.51(13) . 2_656
N1 Ni9 O34 170.16(13) . .
Dy3 Ni12 Dy3 126.190(17) . 2_567
O7 Ni12 Dy3 88.76(9) . .
O7 Ni12 Dy3 129.36(10) . 2_567
O7 Ni12 O6 169.23(12) . 2_567
O7 Ni12 O6 91.45(12) . .
O19 Ni12 Dy3 39.27(8) . .
O19 Ni12 Dy3 135.07(9) . 2_567
O19 Ni12 O7 95.49(13) . .
O19 Ni12 O27 170.51(12) . .
O19 Ni12 O6 92.58(12) . 2_567
O19 Ni12 O6 81.19(11) . .
O27 Ni12 Dy3 40.84(8) . 2_567
O27 Ni12 Dy3 149.14(8) . .
O27 Ni12 O7 89.76(13) . .
O27 Ni12 O6 83.27(12) . 2_567
O27 Ni12 O6 106.62(11) . .
O6 Ni12 Dy3 42.63(8) 2_567 2_567
O6 Ni12 Dy3 93.01(8) 2_567 .
O6 Ni12 Dy3 93.48(8) . 2_567
O6 Ni12 Dy3 42.63(8) . .
O6 Ni12 O6 82.74(12) . 2_567
N64 Ni12 Dy3 94.97(10) . 2_567
N64 Ni12 Dy3 128.11(10) . .
N64 Ni12 O7 86.35(14) . .
N64 Ni12 O19 89.92(13) . .
N64 Ni12 O27 82.52(13) . .
N64 Ni12 O6 170.61(13) . .
N64 Ni12 O6 100.80(13) . 2_567
O11 Cl2 O20 107.9(4) . .
O11 Cl2 O29 106.5(4) . .
O11 Cl2 O36 109.5(4) . .
O29 Cl2 O20 110.9(3) . .
O29 Cl2 O36 108.8(4) . .
O36 Cl2 O20 113.0(3) . .
O5 Cl4 O38 115.4(4) . .
O5 Cl4 O12 104.9(6) . .
O5 Cl4 O17 117.5(6) . .
O5 Cl4 O15 84.7(7) . .
O38 Cl4 O12 91.5(6) . .
O38 Cl4 O17 121.6(6) . .
O38 Cl4 O15 85.6(7) . .
O12 Cl4 O15 170.3(7) . .
O17 Cl4 O12 97.4(7) . .
O17 Cl4 O15 76.4(7) . .
C68 O1AA C4AA 117.0(4) . .
C102 O4 Dy2 125.0(3) . .
C100 O8 C49 117.3(4) . .
C27 O10 Dy2 125.2(3) . .
C126 O10 Dy2 117.4(2) . .
C126 O10 C27 116.7(4) . .
C117 O13 Dy3 117.4(3) . .
C117 O13 C146 116.6(4) . .
C146 O13 Dy3 123.5(3) . .
C35 C1AA H1AA 119.0 . .
C42 C1AA H1AA 119.0 . .
C42 C1AA C35 122.0(5) . .
C43 C17 H17 119.6 . .
C45 C17 H17 119.6 . .
C45 C17 C43 120.8(5) . .
C0AA C21 H21 120.4 . .
C0AA C21 C129 119.2(5) . .
C129 C21 H21 120.4 . .
C76 O24 Dy3 139.5(3) . .
C66 O25 Ni9 128.3(3) . .
C151 O28 Dy2 138.9(3) . .
C142 O32 Dy2 140.6(3) . .
H34A C34 H34B 109.5 . .
H34A C34 H34C 109.5 . .
H34B C34 H34C 109.5 . .
N48 C34 H34A 109.5 . .
N48 C34 H34B 109.5 . .
N48 C34 H34C 109.5 . .
C42 C1 H1 119.9 . .
C57 C1 H1 119.9 . .
C57 C1 C42 120.2(5) . .
C153 O3 Dy3 141.8(4) . .
Dy3 O0AA H0AB 110.9 . .
Dy3 O0AA H0AC 111.6 . .
H0AB O0AA H0AC 107.4 . .
C163 O7 Ni12 127.2(4) . .
C0AA C9 C6 118.8(4) . .
C80 C9 C0AA 122.5(5) . .
C80 C9 C6 118.6(4) . .
C73 C11 H11 120.7 . .
C117 C11 H11 120.7 . .
C117 C11 C73 118.5(4) . .
O1AA C4AA H4AA 109.5 . .
O1AA C4AA H4AB 109.5 . .
O1AA C4AA H4AC 109.5 . .
H4AA C4AA H4AB 109.5 . .
H4AA C4AA H4AC 109.5 . .
H4AB C4AA H4AC 109.5 . .
Ni9 O16 Dy2 106.75(12) . .
C89 O16 Dy2 128.5(2) . .
C89 O16 Ni9 122.3(3) . .
Ni9 O18 Dy2 104.66(11) . 2_656
C134 O18 Dy2 126.1(2) . 2_656
C134 O18 Ni9 107.0(2) . .
Ni12 O19 Dy3 106.98(12) . .
C140 O19 Dy3 127.9(3) . .
C140 O19 Ni12 123.7(3) . .
C23 C22 H22 120.2 . .
C23 C22 C45 119.6(6) . .
C45 C22 H22 120.2 . .
C22 C23 H23 119.4 . .
C22 C23 C19 121.1(6) . .
C19 C23 H23 119.4 . .
C61 C26 H26 119.6 . .
C119 C26 H26 119.6 . .
C119 C26 C61 120.9(5) . .
Ni12 O27 Dy3 104.44(12) . 2_567
C123 O27 Dy3 124.1(3) . 2_567
C123 O27 Ni12 107.0(3) . .
C40 N29 C128 118.1(6) . .
C153 N29 C40 120.6(5) . .
C153 N29 C128 121.3(6) . .
H32A C32 H32B 109.5 . .
H32A C32 H32C 109.5 . .
H32B C32 H32C 109.5 . .
N55 C32 H32A 109.5 . .
N55 C32 H32B 109.5 . .
N55 C32 H32C 109.5 . .
Ni9 O34 Dy2 101.83(11) . .
Ni9 O34 Dy2 100.05(10) 2_656 .
Ni9 O34 Ni9 97.13(11) . 2_656
C155 O34 Dy2 114.1(2) . .
C155 O34 Ni9 123.5(2) . .
C155 O34 Ni9 116.5(2) . 2_656
C1AA C35 C33 117.5(5) . .
C8 C35 C1AA 123.5(5) . .
C8 C35 C33 119.0(4) . .
C163 N2 C12 120.7(9) . .
C163 N2 C13 122.2(8) . .
C13 N2 C12 117.1(9) . .
Ni12 O6 Dy3 100.67(11) 2_567 .
Ni12 O6 Dy3 101.51(11) . .
Ni12 O6 Ni12 97.26(12) . 2_567
C131 O6 Dy3 114.9(2) . .
C131 O6 Ni12 114.8(2) . 2_567
C131 O6 Ni12 123.9(3) . .
C66 N0AA C59 121.2(5) . .
C66 N0AA C107 120.7(4) . .
C107 N0AA C59 118.0(5) . .
C35 C8 H8 119.3 . .
C137 C8 C35 121.4(4) . .
C137 C8 H8 119.3 . .
C21 C0AA C9 121.8(5) . .
C21 C0AA H0AA 119.1 . .
C9 C0AA H0AA 119.1 . .
C73 C3 H3 119.9 . .
C73 C3 C91 120.1(4) . .
C91 C3 H3 119.9 . .
C85 C4 H4 120.6 . .
C85 C4 C110 118.8(5) . .
C110 C4 H4 120.6 . .
N1 C16 H16 118.0 . .
N1 C16 C31 124.0(4) . .
C31 C16 H16 118.0 . .
C54 N18 Dy2 129.5(3) . .
C54 N18 C121 118.5(4) . .
C121 N18 Dy2 111.9(3) . .
C23 C19 C3AA 120.7(5) . .
C23 C19 C43 119.9(5) . .
C3AA C19 C43 119.4(4) . .
C19 C3AA H3AA 119.4 . .
C131 C3AA C19 121.1(4) . .
C131 C3AA H3AA 119.4 . .
C33 C24 H24 119.0 . .
C134 C24 H24 119.0 . .
C134 C24 C33 122.0(4) . .
C9 C6 C70 117.8(5) . .
C77 C6 C9 118.7(5) . .
C77 C6 C70 123.5(5) . .
O10 C27 H27A 109.5 . .
O10 C27 H27B 109.5 . .
O10 C27 H27C 109.5 . .
H27A C27 H27B 109.5 . .
H27A C27 H27C 109.5 . .
H27B C27 H27C 109.5 . .
C16 N1 Ni9 127.7(3) . .
C16 N1 C137 123.4(4) . .
C137 N1 Ni9 108.9(3) . .
C89 C31 C16 123.9(4) . .
C89 C31 C104 119.5(4) . .
C104 C31 C16 116.6(4) . .
C24 C33 C35 118.9(4) . .
C57 C33 C35 119.3(4) . .
C57 C33 C24 121.8(4) . .
N29 C40 H40A 109.5 . .
N29 C40 H40B 109.5 . .
N29 C40 H40C 109.5 . .
H40A C40 H40B 109.5 . .
H40A C40 H40C 109.5 . .
H40B C40 H40C 109.5 . .
C1AA C42 C1 120.6(5) . .
C1AA C42 H42 119.7 . .
C1 C42 H42 119.7 . .
C19 C43 C17 118.4(5) . .
C19 C43 C135 119.6(4) . .
C135 C43 C17 121.9(5) . .
C17 C45 C22 120.2(5) . .
C17 C45 H45 119.9 . .
C22 C45 H45 119.9 . .
C34 N48 C1E 115.6(5) . .
C151 N48 C34 122.7(5) . .
C151 N48 C1E 121.7(6) . .
O8 C49 H49A 109.5 . .
O8 C49 H49B 109.5 . .
O8 C49 H49C 109.5 . .
H49A C49 H49B 109.5 . .
H49A C49 H49C 109.5 . .
H49B C49 H49C 109.5 . .
C71 C51 H51 121.3 . .
C126 C51 H51 121.3 . .
C126 C51 C71 117.4(4) . .
N18 C54 H54 117.0 . .
N18 C54 C110 126.0(4) . .
C110 C54 H54 117.0 . .
C32 N55 C2 118.6(6) . .
C102 N55 C32 119.7(6) . .
C102 N55 C2 121.7(6) . .
C1 C57 C33 120.4(5) . .
C1 C57 H57 119.8 . .
C33 C57 H57 119.8 . .
N0AA C59 H59A 109.5 . .
N0AA C59 H59B 109.5 . .
N0AA C59 H59C 109.5 . .
H59A C59 H59B 109.5 . .
H59A C59 H59C 109.5 . .
H59B C59 H59C 109.5 . .
C26 C61 C83 122.0(4) . .
C26 C61 C87 119.3(4) . .
C87 C61 C83 118.7(4) . .
C81 N64 Ni12 127.5(3) . .
C81 N64 C97 123.5(4) . .
C97 N64 Ni12 108.8(3) . .
O25 C66 N0AA 122.6(4) . .
O25 C66 H66 118.7 . .
N0AA C66 H66 118.7 . .
O1AA C68 C142 113.5(4) . .
C94 C68 O1AA 124.6(4) . .
C94 C68 C142 121.9(5) . .
C6 C70 H70 119.2 . .
C129 C70 C6 121.6(6) . .
C129 C70 H70 119.2 . .
C51 C71 Br4 117.8(4) . .
C104 C71 Br4 119.0(4) . .
C104 C71 C51 123.2(5) . .
C11 C73 Br8 118.2(4) . .
C3 C73 Br8 119.6(4) . .
C3 C73 C11 122.2(4) . .
O24 C76 C100 117.8(4) . .
O24 C76 C147 124.2(4) . .
C147 C76 C100 118.0(4) . .
C6 C77 H77 119.1 . .
C121 C77 C6 121.9(5) . .
C121 C77 H77 119.1 . .
C9 C80 H80 119.0 . .
C155 C80 C9 121.9(4) . .
C155 C80 H80 119.0 . .
N64 C81 H81 117.8 . .
N64 C81 C91 124.3(4) . .
C91 C81 H81 117.8 . .
C61 C83 H83 119.7 . .
C97 C83 C61 120.7(4) . .
C97 C83 H83 119.7 . .
C4 C85 Br1 119.9(5) . .
C4 C85 C94 122.1(5) . .
C94 C85 Br1 118.0(4) . .
C95 C87 C61 119.3(4) . .
C112 C87 C61 118.2(4) . .
C112 C87 C95 122.4(5) . .
O16 C89 C31 125.6(4) . .
O16 C89 C126 116.0(4) . .
C31 C89 C126 118.4(4) . .
C3 C91 C81 117.0(4) . .
C140 C91 C3 118.8(4) . .
C140 C91 C81 124.2(4) . .
C68 C94 C85 119.5(5) . .
C68 C94 H94 120.3 . .
C85 C94 H94 120.3 . .
C87 C95 H95 119.1 . .
C123 C95 C87 121.7(4) . .
C123 C95 H95 119.1 . .
N64 C97 C123 113.5(4) . .
C83 C97 N64 125.4(4) . .
C83 C97 C123 121.0(4) . .
O8 C100 C76 113.6(4) . .
C115 C100 O8 125.0(5) . .
C115 C100 C76 121.4(5) . .
O4 C102 N55 123.5(6) . .
O4 C102 H102 118.2 . .
N55 C102 H102 118.2 . .
C31 C104 H104 120.4 . .
C71 C104 C31 119.2(5) . .
C71 C104 H104 120.4 . .
C150 N105 Dy3 111.5(3) . .
C161 N105 Dy3 128.8(3) . .
C161 N105 C150 119.7(4) . .
N0AA C107 H10A 109.5 . .
N0AA C107 H10B 109.5 . .
N0AA C107 H10C 109.5 . .
H10A C107 H10B 109.5 . .
H10A C107 H10C 109.5 . .
H10B C107 H10C 109.5 . .
C4 C110 C54 116.1(5) . .
C4 C110 C142 120.7(4) . .
C142 C110 C54 123.2(4) . .
C87 C112 H112 119.2 . .
C113 C112 C87 121.5(5) . .
C113 C112 H112 119.2 . .
C112 C113 H113 120.2 . .
C112 C113 C119 119.6(5) . .
C119 C113 H113 120.2 . .
C100 C115 H115 120.5 . .
C100 C115 C143 119.0(5) . .
C143 C115 H115 120.5 . .
O13 C117 C140 113.2(4) . .
C11 C117 O13 125.1(4) . .
C11 C117 C140 121.7(4) . .
C26 C119 C113 120.5(5) . .
C26 C119 H119 119.8 . .
C113 C119 H119 119.8 . .
C77 C121 N18 124.9(4) . .
C77 C121 C155 119.8(4) . .
C155 C121 N18 115.2(4) . .
O27 C123 C95 122.5(4) . .
O27 C123 C97 119.1(4) . .
C95 C123 C97 118.3(4) . .
O10 C126 C89 113.5(4) . .
C51 C126 O10 124.4(4) . .
C51 C126 C89 122.1(4) . .
N29 C128 H12A 109.5 . .
N29 C128 H12B 109.5 . .
N29 C128 H12C 109.5 . .
H12A C128 H12B 109.5 . .
H12A C128 H12C 109.5 . .
H12B C128 H12C 109.5 . .
C21 C129 H129 119.7 . .
C70 C129 C21 120.6(6) . .
C70 C129 H129 119.7 . .
O6 C131 C3AA 122.5(4) . .
O6 C131 C150 117.4(4) . .
C3AA C131 C150 120.1(4) . .
O18 C134 C24 123.4(4) . .
O18 C134 C137 118.4(4) . .
C24 C134 C137 118.2(4) . .
C43 C135 H135 119.7 . .
C150 C135 C43 120.6(5) . .
C150 C135 H135 119.7 . .
C8 C137 N1 125.7(4) . .
C8 C137 C134 120.4(4) . .
N1 C137 C134 113.7(4) . .
O19 C140 C91 124.9(4) . .
O19 C140 C117 116.4(4) . .
C91 C140 C117 118.6(4) . .
O32 C142 C68 119.2(4) . .
O32 C142 C110 123.8(4) . .
C110 C142 C68 117.0(4) . .
C115 C143 Br5 117.6(4) . .
C159 C143 Br5 119.9(4) . .
C159 C143 C115 122.4(5) . .
O13 C146 H14A 109.5 . .
O13 C146 H14B 109.5 . .
O13 C146 H14C 109.5 . .
H14A C146 H14B 109.5 . .
H14A C146 H14C 109.5 . .
H14B C146 H14C 109.5 . .
C76 C147 C161 122.9(4) . .
C159 C147 C76 120.0(5) . .
C159 C147 C161 117.1(5) . .
N105 C150 C131 116.2(4) . .
C135 C150 N105 124.5(4) . .
C135 C150 C131 119.1(4) . .
O28 C151 N48 122.5(5) . .
O28 C151 H151 118.8 . .
N48 C151 H151 118.8 . .
O3 C153 N29 126.7(6) . .
O3 C153 H153 116.7 . .
N29 C153 H153 116.7 . .
O34 C155 C80 123.1(4) . .
O34 C155 C121 117.9(4) . .
C80 C155 C121 119.0(4) . .
C143 C159 C147 119.3(5) . .
C143 C159 H159 120.4 . .
C147 C159 H159 120.4 . .
N105 C161 C147 126.3(4) . .
N105 C161 H161 116.9 . .
C147 C161 H161 116.9 . .
O7 C163 N2 124.2(7) . .
O7 C163 H163 117.9 . .
N2 C163 H163 117.9 . .
N55 C2 H2A 109.5 . .
N55 C2 H2B 109.5 . .
N55 C2 H2C 109.5 . .
H2A C2 H2B 109.5 . .
H2A C2 H2C 109.5 . .
H2B C2 H2C 109.5 . .
N2 C12 H12D 109.5 . .
N2 C12 H12E 109.5 . .
N2 C12 H12F 109.5 . .
H12D C12 H12E 109.5 . .
H12D C12 H12F 109.5 . .
H12E C12 H12F 109.5 . .
N2 C13 H13A 109.5 . .
N2 C13 H13B 109.5 . .
N2 C13 H13C 109.5 . .
H13A C13 H13B 109.5 . .
H13A C13 H13C 109.5 . .
H13B C13 H13C 109.5 . .
N48 C1E H1EA 109.5 . .
N48 C1E H1EB 109.5 . .
N48 C1E H1EC 109.5 . .
H1EA C1E H1EB 109.5 . .
H1EA C1E H1EC 109.5 . .
H1EB C1E H1EC 109.5 . .

loop_
_geom_bond_atom_site_label_1
_geom_bond_atom_site_label_2
_geom_bond_distance
_geom_bond_site_symmetry_2
Dy2 Ni9 3.4740(6) .
Dy2 Ni9 3.4730(6) 2_656
Dy2 O4 2.384(3) .
Dy2 O10 2.574(3) .
Dy2 O28 2.344(3) .
Dy2 O32 2.169(3) .
Dy2 O16 2.302(3) .
Dy2 O18 2.329(3) 2_656
Dy2 O34 2.407(3) .
Dy2 N18 2.478(4) .
Dy3 Ni12 3.4771(6) 2_567
Dy3 Ni12 3.4667(6) .
Dy3 O13 2.556(3) .
Dy3 O24 2.164(3) .
Dy3 O3 2.341(4) .
Dy3 O0AA 2.395(4) .
Dy3 O19 2.294(3) .
Dy3 O27 2.348(3) 2_567
Dy3 O6 2.396(3) .
Dy3 N105 2.504(4) .
Br1 C85 1.903(5) .
Br4 C71 1.911(5) .
Br5 C143 1.907(5) .
Br8 C73 1.907(4) .
Ni9 Dy2 3.4729(6) 2_656
Ni9 O25 2.049(3) .
Ni9 O16 2.021(3) .
Ni9 O18 2.053(3) .
Ni9 O34 2.118(3) 2_656
Ni9 O34 2.060(3) .
Ni9 N1 2.003(4) .
Ni12 Dy3 3.4772(6) 2_567
Ni12 O7 2.062(3) .
Ni12 O19 2.014(3) .
Ni12 O27 2.045(3) .
Ni12 O6 2.115(3) 2_567
Ni12 O6 2.072(3) .
Ni12 N64 2.004(4) .
Cl2 O11 1.392(6) .
Cl2 O20 1.436(4) .
Cl2 O29 1.415(5) .
Cl2 O36 1.427(5) .
Cl4 O5 1.387(6) .
Cl4 O38 1.406(6) .
Cl4 O12 1.477(10) .
Cl4 O17 1.430(11) .
Cl4 O15 1.613(16) .
O1AA C4AA 1.423(6) .
O1AA C68 1.379(6) .
O4 C102 1.247(6) .
O8 C49 1.421(6) .
O8 C100 1.365(6) .
O10 C27 1.433(5) .
O10 C126 1.376(6) .
O13 C117 1.374(5) .
O13 C146 1.434(6) .
C1AA H1AA 0.9500 .
C1AA C35 1.412(7) .
C1AA C42 1.352(8) .
C17 H17 0.9500 .
C17 C43 1.422(7) .
C17 C45 1.373(8) .
C21 H21 0.9500 .
C21 C0AA 1.358(7) .
C21 C129 1.433(9) .
O24 C76 1.305(5) .
O25 C66 1.235(5) .
O28 C151 1.239(6) .
O32 C142 1.301(5) .
C34 H34A 0.9800 .
C34 H34B 0.9800 .
C34 H34C 0.9800 .
C34 N48 1.454(8) .
C1 H1 0.9500 .
C1 C42 1.390(8) .
C1 C57 1.369(7) .
O3 C153 1.208(7) .
O0AA H0AB 0.8869 .
O0AA H0AC 0.8898 .
O7 C163 1.209(7) .
C9 C0AA 1.410(6) .
C9 C6 1.429(7) .
C9 C80 1.398(6) .
C11 H11 0.9500 .
C11 C73 1.394(7) .
C11 C117 1.360(6) .
C4AA H4AA 0.9800 .
C4AA H4AB 0.9800 .
C4AA H4AC 0.9800 .
O16 C89 1.331(5) .
O18 Dy2 2.329(3) 2_656
O18 C134 1.345(5) .
O19 C140 1.322(5) .
C22 H22 0.9500 .
C22 C23 1.381(8) .
C22 C45 1.399(9) .
C23 H23 0.9500 .
C23 C19 1.393(7) .
C26 H26 0.9500 .
C26 C61 1.407(6) .
C26 C119 1.350(7) .
O27 Dy3 2.348(3) 2_567
O27 C123 1.333(5) .
N29 C40 1.434(8) .
N29 C128 1.471(8) .
N29 C153 1.307(8) .
C32 H32A 0.9800 .
C32 H32B 0.9800 .
C32 H32C 0.9800 .
C32 N55 1.455(8) .
O34 Ni9 2.118(3) 2_656
O34 C155 1.349(5) .
C35 C8 1.396(7) .
C35 C33 1.421(7) .
N2 C163 1.324(9) .
N2 C12 1.476(10) .
N2 C13 1.410(13) .
O6 Ni12 2.115(3) 2_567
O6 C131 1.363(5) .
N0AA C59 1.467(7) .
N0AA C66 1.308(6) .
N0AA C107 1.445(8) .
C8 H8 0.9500 .
C8 C137 1.372(6) .
C0AA H0AA 0.9500 .
C3 H3 0.9500 .
C3 C73 1.359(7) .
C3 C91 1.415(6) .
C4 H4 0.9500 .
C4 C85 1.371(7) .
C4 C110 1.404(7) .
C16 H16 0.9500 .
C16 N1 1.277(5) .
C16 C31 1.447(6) .
N18 C54 1.288(6) .
N18 C121 1.432(6) .
C19 C3AA 1.402(7) .
C19 C43 1.403(7) .
C3AA H3AA 0.9500 .
C3AA C131 1.372(6) .
C24 H24 0.9500 .
C24 C33 1.419(6) .
C24 C134 1.363(6) .
C6 C70 1.429(7) .
C6 C77 1.402(7) .
C27 H27A 0.9800 .
C27 H27B 0.9800 .
C27 H27C 0.9800 .
N1 C137 1.412(5) .
C31 C89 1.394(6) .
C31 C104 1.412(6) .
C33 C57 1.418(6) .
C40 H40A 0.9800 .
C40 H40B 0.9800 .
C40 H40C 0.9800 .
C42 H42 0.9500 .
C43 C135 1.413(7) .
C45 H45 0.9500 .
N48 C151 1.303(7) .
N48 C1E 1.473(8) .
C49 H49A 0.9800 .
C49 H49B 0.9800 .
C49 H49C 0.9800 .
C51 H51 0.9500 .
C51 C71 1.400(8) .
C51 C126 1.361(6) .
C54 H54 0.9500 .
C54 C110 1.455(6) .
N55 C102 1.320(7) .
N55 C2 1.457(9) .
C57 H57 0.9500 .
C59 H59A 0.9800 .
C59 H59B 0.9800 .
C59 H59C 0.9800 .
C61 C83 1.422(6) .
C61 C87 1.417(7) .
N64 C81 1.277(6) .
N64 C97 1.426(5) .
C66 H66 0.9500 .
C68 C94 1.352(7) .
C68 C142 1.426(6) .
C70 H70 0.9500 .
C70 C129 1.338(8) .
C71 C104 1.353(7) .
C76 C100 1.430(7) .
C76 C147 1.410(7) .
C77 H77 0.9500 .
C77 C121 1.359(6) .
C80 H80 0.9500 .
C80 C155 1.375(6) .
C81 H81 0.9500 .
C81 C91 1.444(6) .
C83 H83 0.9500 .
C83 C97 1.354(6) .
C85 C94 1.387(8) .
C87 C95 1.412(6) .
C87 C112 1.408(6) .
C89 C126 1.422(6) .
C91 C140 1.402(6) .
C94 H94 0.9500 .
C95 H95 0.9500 .
C95 C123 1.364(6) .
C97 C123 1.446(6) .
C100 C115 1.360(7) .
C102 H102 0.9500 .
C104 H104 0.9500 .
N105 C150 1.423(6) .
N105 C161 1.282(6) .
C107 H10A 0.9800 .
C107 H10B 0.9800 .
C107 H10C 0.9800 .
C110 C142 1.417(7) .
C112 H112 0.9500 .
C112 C113 1.359(7) .
C113 H113 0.9500 .
C113 C119 1.416(8) .
C115 H115 0.9500 .
C115 C143 1.389(8) .
C117 C140 1.425(6) .
C119 H119 0.9500 .
C121 C155 1.430(6) .
C128 H12A 0.9800 .
C128 H12B 0.9800 .
C128 H12C 0.9800 .
C129 H129 0.9500 .
C131 C150 1.427(6) .
C134 C137 1.445(6) .
C135 H135 0.9500 .
C135 C150 1.386(6) .
C143 C159 1.371(8) .
C146 H14A 0.9800 .
C146 H14B 0.9800 .
C146 H14C 0.9800 .
C147 C159 1.402(7) .
C147 C161 1.441(7) .
C151 H151 0.9500 .
C153 H153 0.9500 .
C159 H159 0.9500 .
C161 H161 0.9500 .
C163 H163 0.9500 .
C2 H2A 0.9800 .
C2 H2B 0.9800 .
C2 H2C 0.9800 .
C12 H12D 0.9800 .
C12 H12E 0.9800 .
C12 H12F 0.9800 .
C13 H13A 0.9800 .
C13 H13B 0.9800 .
C13 H13C 0.9800 .
C1E H1EA 0.9800 .
C1E H1EB 0.9800 .
C1E H1EC 0.9800 .

loop_
_geom_torsion_atom_site_label_1
_geom_torsion_atom_site_label_2
_geom_torsion_atom_site_label_3
_geom_torsion_atom_site_label_4
_geom_torsion
_geom_torsion_site_symmetry_1
Dy2 O4 C102 N55 -144.7(5) .
Dy2 O10 C126 C51 -168.8(4) .
Dy2 O10 C126 C89 12.8(5) .
Dy2 O28 C151 N48 174.0(5) .
Dy2 O32 C142 C68 -161.9(3) .
Dy2 O32 C142 C110 18.7(7) .
Dy2 O16 C89 C31 174.2(3) .
Dy2 O16 C89 C126 -6.2(5) .
Dy2 O18 C134 C24 -79.9(5) 2_656
Dy2 O18 C134 C137 99.4(4) 2_656
Dy2 O34 C155 C80 -146.1(3) .
Dy2 O34 C155 C121 34.1(4) .
Dy2 N18 C54 C110 -5.9(7) .
Dy2 N18 C121 C77 153.9(4) .
Dy2 N18 C121 C155 -22.7(5) .
Dy3 O13 C117 C11 169.1(4) .
Dy3 O13 C117 C140 -12.7(5) .
Dy3 O24 C76 C100 153.7(4) .
Dy3 O24 C76 C147 -24.9(8) .
Dy3 O3 C153 N29 -170.8(4) .
Dy3 O19 C140 C91 -170.8(3) .
Dy3 O19 C140 C117 6.9(6) .
Dy3 O27 C123 C95 83.9(5) 2_567
Dy3 O27 C123 C97 -96.3(4) 2_567
Dy3 O6 C131 C3AA 146.8(4) .
Dy3 O6 C131 C150 -33.3(5) .
Dy3 N105 C150 C131 22.0(5) .
Dy3 N105 C150 C135 -153.5(4) .
Dy3 N105 C161 C147 4.4(7) .
Br1 C85 C94 C68 -179.6(4) .
Br4 C71 C104 C31 178.3(4) .
Br5 C143 C159 C147 -176.0(4) .
Ni9 O25 C66 N0AA -153.7(4) .
Ni9 O16 C89 C31 -25.9(6) .
Ni9 O16 C89 C126 153.7(3) .
Ni9 O18 C134 C24 156.7(4) .
Ni9 O18 C134 C137 -24.0(4) .
Ni9 O34 C155 C80 -21.7(5) .
Ni9 O34 C155 C80 98.0(4) 2_656
Ni9 O34 C155 C121 -81.8(4) 2_656
Ni9 O34 C155 C121 158.5(3) .
Ni9 N1 C137 C8 -154.1(4) .
Ni9 N1 C137 C134 20.9(4) .
Ni12 O7 C163 N2 157.6(5) .
Ni12 O19 C140 C91 24.5(6) .
Ni12 O19 C140 C117 -157.7(3) .
Ni12 O27 C123 C95 -154.6(4) .
Ni12 O27 C123 C97 25.1(4) .
Ni12 O6 C131 C3AA -97.1(4) 2_567
Ni12 O6 C131 C3AA 21.5(6) .
Ni12 O6 C131 C150 82.8(4) 2_567
Ni12 O6 C131 C150 -158.6(3) .
Ni12 N64 C81 C91 0.0(6) .
Ni12 N64 C97 C83 160.0(4) .
Ni12 N64 C97 C123 -16.9(4) .
O1AA C68 C94 C85 179.6(5) .
O1AA C68 C142 O32 1.7(6) .
O1AA C68 C142 C110 -178.9(4) .
O8 C100 C115 C143 -176.3(5) .
O13 C117 C140 O19 5.0(6) .
O13 C117 C140 C91 -177.1(4) .
C1AA C35 C8 C137 -177.8(5) .
C1AA C35 C33 C24 176.3(5) .
C1AA C35 C33 C57 -2.9(7) .
C17 C43 C135 C150 -175.7(5) .
O24 C76 C100 O8 -1.7(6) .
O24 C76 C100 C115 -178.7(5) .
O24 C76 C147 C159 178.6(5) .
O24 C76 C147 C161 0.5(7) .
C34 N48 C151 O28 -2.4(11) .
C9 C6 C70 C129 3.8(10) .
C9 C6 C77 C121 1.3(8) .
C9 C80 C155 O34 -179.0(4) .
C9 C80 C155 C121 0.8(6) .
C11 C117 C140 O19 -176.8(4) .
C11 C117 C140 C91 1.1(7) .
C4AA O1AA C68 C94 -8.3(8) .
C4AA O1AA C68 C142 172.6(5) .
O16 C89 C126 O10 -5.5(5) .
O16 C89 C126 C51 176.0(4) .
O18 C134 C137 C8 178.0(4) .
O18 C134 C137 N1 2.8(6) .
C22 C23 C19 C3AA -177.7(6) .
C22 C23 C19 C43 -0.1(9) .
C23 C22 C45 C17 -1.1(11) .
C23 C19 C3AA C131 176.1(5) .
C23 C19 C43 C17 0.2(7) .
C23 C19 C43 C135 -176.8(5) .
C26 C61 C83 C97 -177.8(4) .
C26 C61 C87 C95 177.4(4) .
C26 C61 C87 C112 -1.1(7) .
C32 N55 C102 O4 -2.4(10) .
C35 C1AA C42 C1 -0.3(10) .
C35 C8 C137 N1 176.5(4) .
C35 C8 C137 C134 1.8(7) .
C35 C33 C57 C1 1.1(7) .
O6 C131 C150 N105 6.2(6) .
O6 C131 C150 C135 -178.1(4) .
C8 C35 C33 C24 -2.4(7) .
C8 C35 C33 C57 178.4(5) .
C0AA C21 C129 C70 -0.3(12) .
C0AA C9 C6 C70 -3.2(8) .
C0AA C9 C6 C77 176.7(5) .
C0AA C9 C80 C155 -177.8(5) .
C3 C91 C140 O19 176.0(4) .
C3 C91 C140 C117 -1.7(6) .
C4 C85 C94 C68 -0.7(9) .
C4 C110 C142 O32 178.7(4) .
C4 C110 C142 C68 -0.7(7) .
C16 N1 C137 C8 24.2(7) .
C16 N1 C137 C134 -160.9(4) .
C16 C31 C89 O16 2.4(7) .
C16 C31 C89 C126 -177.2(4) .
C16 C31 C104 C71 179.3(5) .
N18 C54 C110 C4 177.1(5) .
N18 C54 C110 C142 -1.4(7) .
N18 C121 C155 O34 -6.6(6) .
N18 C121 C155 C80 173.5(4) .
C19 C3AA C131 O6 -179.9(4) .
C19 C3AA C131 C150 0.3(7) .
C19 C43 C135 C150 1.1(7) .
C3AA C19 C43 C17 177.9(5) .
C3AA C19 C43 C135 0.9(7) .
C3AA C131 C150 N105 -174.0(4) .
C3AA C131 C150 C135 1.7(7) .
C24 C33 C57 C1 -178.0(5) .
C24 C134 C137 C8 -2.7(7) .
C24 C134 C137 N1 -178.0(4) .
C6 C9 C0AA C21 1.1(8) .
C6 C9 C80 C155 2.6(7) .
C6 C70 C129 C21 -2.0(12) .
C6 C77 C121 N18 -174.3(5) .
C6 C77 C121 C155 2.2(8) .
C27 O10 C126 C51 1.8(6) .
C27 O10 C126 C89 -176.6(4) .
N1 C16 C31 C89 10.3(7) .
N1 C16 C31 C104 -171.4(5) .
C31 C16 N1 Ni9 3.6(7) .
C31 C16 N1 C137 -174.3(4) .
C31 C89 C126 O10 174.2(4) .
C31 C89 C126 C51 -4.3(7) .
C33 C35 C8 C137 0.7(7) .
C33 C24 C134 O18 -179.8(4) .
C33 C24 C134 C137 1.0(6) .
C40 N29 C153 O3 0.9(10) .
C42 C1AA C35 C8 -178.8(6) .
C42 C1AA C35 C33 2.6(9) .
C42 C1 C57 C33 1.2(9) .
C43 C17 C45 C22 1.3(10) .
C43 C19 C3AA C131 -1.6(7) .
C43 C135 C150 N105 172.9(4) .
C43 C135 C150 C131 -2.4(7) .
C45 C17 C43 C19 -0.8(8) .
C45 C17 C43 C135 176.1(5) .
C45 C22 C23 C19 0.5(10) .
C49 O8 C100 C76 -172.4(5) .
C49 O8 C100 C115 4.5(8) .
C51 C71 C104 C31 -0.4(8) .
C54 N18 C121 C77 -27.4(7) .
C54 N18 C121 C155 156.0(4) .
C54 C110 C142 O32 -2.8(7) .
C54 C110 C142 C68 177.8(4) .
C57 C1 C42 C1AA -1.7(10) .
C59 N0AA C66 O25 -175.3(6) .
C61 C26 C119 C113 1.4(8) .
C61 C83 C97 N64 -176.1(4) .
C61 C83 C97 C123 0.6(6) .
C61 C87 C95 C123 0.1(7) .
C61 C87 C112 C113 0.3(7) .
N64 C81 C91 C3 170.4(4) .
N64 C81 C91 C140 -9.6(7) .
N64 C97 C123 O27 -6.2(5) .
N64 C97 C123 C95 173.6(4) .
C70 C6 C77 C121 -178.8(6) .
C71 C51 C126 O10 -176.6(4) .
C71 C51 C126 C89 1.8(7) .
C73 C11 C117 O13 178.5(4) .
C73 C11 C117 C140 0.5(7) .
C73 C3 C91 C81 -179.2(4) .
C73 C3 C91 C140 0.7(7) .
C76 C100 C115 C143 0.3(8) .
C76 C147 C159 C143 -0.3(8) .
C76 C147 C161 N105 7.0(8) .
C77 C6 C70 C129 -176.2(7) .
C77 C121 C155 O34 176.6(4) .
C77 C121 C155 C80 -3.2(7) .
C80 C9 C0AA C21 -178.6(5) .
C80 C9 C6 C70 176.4(5) .
C80 C9 C6 C77 -3.6(8) .
C81 N64 C97 C83 -15.9(7) .
C81 N64 C97 C123 167.2(4) .
C81 C91 C140 O19 -4.1(7) .
C81 C91 C140 C117 178.3(4) .
C83 C61 C87 C95 -3.0(6) .
C83 C61 C87 C112 178.5(4) .
C83 C97 C123 O27 176.7(4) .
C83 C97 C123 C95 -3.5(6) .
C85 C4 C110 C54 -179.7(5) .
C85 C4 C110 C142 -1.1(8) .
C87 C61 C83 C97 2.7(6) .
C87 C95 C123 O27 -177.1(4) .
C87 C95 C123 C97 3.1(6) .
C87 C112 C113 C119 1.3(8) .
C89 C31 C104 C71 -2.3(7) .
C91 C3 C73 Br8 -178.3(4) .
C91 C3 C73 C11 1.0(8) .
C94 C68 C142 O32 -177.4(5) .
C94 C68 C142 C110 2.0(7) .
C95 C87 C112 C113 -178.2(5) .
C97 N64 C81 C91 175.1(4) .
C100 C76 C147 C159 0.0(7) .
C100 C76 C147 C161 -178.1(4) .
C100 C115 C143 Br5 176.1(4) .
C100 C115 C143 C159 -0.6(8) .
C104 C31 C89 O16 -175.9(4) .
C104 C31 C89 C126 4.5(6) .
C107 N0AA C66 O25 4.5(10) .
C110 C4 C85 Br1 -179.2(4) .
C110 C4 C85 C94 1.9(9) .
C112 C87 C95 C123 178.5(4) .
C112 C113 C119 C26 -2.2(8) .
C115 C143 C159 C147 0.6(8) .
C117 C11 C73 Br8 177.7(4) .
C117 C11 C73 C3 -1.6(8) .
C119 C26 C61 C83 -179.3(5) .
C119 C26 C61 C87 0.2(7) .
C121 N18 C54 C110 175.7(4) .
C126 C51 C71 Br4 -178.0(4) .
C126 C51 C71 C104 0.6(8) .
C128 N29 C153 O3 179.5(7) .
C129 C21 C0AA C9 0.8(10) .
C134 C24 C33 C35 1.5(7) .
C134 C24 C33 C57 -179.3(4) .
C142 C68 C94 C85 -1.4(8) .
C146 O13 C117 C11 6.4(7) .
C146 O13 C117 C140 -175.4(4) .
C147 C76 C100 O8 177.0(4) .
C147 C76 C100 C115 0.0(7) .
C150 N105 C161 C147 -178.2(4) .
C159 C147 C161 N105 -171.2(5) .
C161 N105 C150 C131 -155.8(4) .
C161 N105 C150 C135 28.7(7) .
C161 C147 C159 C143 177.9(5) .
C2 N55 C102 O4 179.0(7) .
C12 N2 C163 O7 173.4(7) .
C13 N2 C163 O7 -5.7(12) .
C1E N48 C151 O28 178.5(8) .

loop_
_smtbx_masks_void_nr
_smtbx_masks_void_average_x
_smtbx_masks_void_average_y
_smtbx_masks_void_average_z
_smtbx_masks_void_volume
_smtbx_masks_void_count_electrons
1 -0.828 0.000 0.000 797.0 24.5
2 0.349 0.547 0.649 147.3 7.1
3 0.651 0.453 0.351 147.3 4.7
